data_7011867
loop_
_publ_author_name
'Bursten, Bruce E.'
'Chisholm, Malcolm H.'
'Drummond, Michael L.'
'Gallucci, Judith C.'
'Hollandsworth, Carl B.'

_publ_section_title
;
 Cyclooctatetraene ditungsten alkoxides: W2(??-??5,??5-COT)(OR)4, where
 R = CH2tBu, iPr, and tBu
;
_journal_issue 22
_journal_name_full 'Journal of the Chemical Society, Dalton Transactions'
_journal_page_first 4077
_journal_paper_doi 10.1039/b205130n
_journal_year 2002
_chemical_formula_moiety 'C24 H44 O4 W2'
_chemical_formula_sum 'C24 H44 O4 W2'
_chemical_formula_weight 764.29
_chemical_name_systematic
; 
? 
;
_space_group_IT_number 14
_symmetry_cell_setting monoclinic
_symmetry_space_group_name_Hall '-P 2ybc'
_symmetry_space_group_name_H-M 'P 1 21/c 1'
_atom_sites_solution_hydrogens geom
_atom_sites_solution_primary heavy
_atom_sites_solution_secondary difmap
_audit_creation_method SHELXL-93
_cell_angle_alpha 90.00
_cell_angle_beta 91.730(1)
_cell_angle_gamma 90.00
_cell_formula_units_Z 4
_cell_length_a 8.6049(1)
_cell_length_b 12.7625(1)
_cell_length_c 24.3617(2)
_cell_measurement_temperature 150(2)
_cell_volume 2674.18(4)
_computing_cell_refinement 'DENZO (Otwinowski & Minor, 1997)'
_computing_data_collection 'COLLECT (Nonius, 1999)'
_computing_data_reduction 'DENZO (Otwinowski & Minor, 1997)'
_computing_structure_refinement 'SHELXL-93 (Sheldrick, 1993)'
_computing_structure_solution 'SHELXS-86 (Sheldrick, 1990)'
_diffrn_ambient_temperature 150(2)
_diffrn_measurement_device 'Nonius Kappa CCD'
_diffrn_measurement_method 'phi and omega scans'
_diffrn_radiation_monochromator graphite
_diffrn_radiation_source 'fine-focus sealed tube'
_diffrn_radiation_type MoK\a
_diffrn_radiation_wavelength 0.71073
_diffrn_reflns_av_R_equivalents 0.0134
_diffrn_reflns_av_sigmaI/netI 0.0211
_diffrn_reflns_limit_h_max 11
_diffrn_reflns_limit_h_min -11
_diffrn_reflns_limit_k_max 15
_diffrn_reflns_limit_k_min -16
_diffrn_reflns_limit_l_max 31
_diffrn_reflns_limit_l_min -31
_diffrn_reflns_number 55574
_diffrn_reflns_theta_max 27.51
_diffrn_reflns_theta_min 2.31
_exptl_absorpt_coefficient_mu 8.621
_exptl_crystal_colour 'dark brown'
_exptl_crystal_density_diffrn 1.898
_exptl_crystal_description 'rectangular block'
_exptl_crystal_F_000 1472
_exptl_crystal_size_max 0.27
_exptl_crystal_size_mid 0.23
_exptl_crystal_size_min 0.12
_refine_diff_density_max 0.848
_refine_diff_density_min -0.805
_refine_ls_extinction_coef 0.00038(3)
_refine_ls_extinction_expression Fc^*^=kFc[1+0.001xFc^2^\l^3^/sin(2\q)]^-1/4^
_refine_ls_extinction_method SHELXL
_refine_ls_goodness_of_fit_all 1.080
_refine_ls_goodness_of_fit_obs 1.102
_refine_ls_hydrogen_treatment 'see above'
_refine_ls_matrix_type full
_refine_ls_number_parameters 316
_refine_ls_number_reflns 6126
_refine_ls_number_restraints 0
_refine_ls_restrained_S_all 1.080
_refine_ls_restrained_S_obs 1.102
_refine_ls_R_factor_all 0.0185
_refine_ls_R_factor_obs 0.0157
_refine_ls_shift/esd_max 0.002
_refine_ls_shift/esd_mean 0.000
_refine_ls_structure_factor_coef Fsqd
_refine_ls_weighting_details 'w=1/[\s^2^(Fo^2^)+(0.0137P)^2^+1.9886P] where P=(Fo^2^+2Fc^2^)/3'
_refine_ls_weighting_scheme calc
_refine_ls_wR_factor_all 0.0364
_refine_ls_wR_factor_obs 0.0356
_reflns_number_observed 5648
_reflns_number_total 6126
_reflns_observed_criterion >2sigma(I)
_cod_data_source_file b205130n.txt
_cod_data_source_block Chisholm1007
_cod_depositor_comments
;
The following automatic conversions were performed:

'_refine_ls_weighting_scheme' value 'calc
w=1/[\s^2^(Fo^2^)+(0.0137P)^2^+1.9886P] where P=(Fo^2^+2Fc^2^)/3' was
changed to 'calc'. New tag '_refine_ls_weighting_details' was
created. The value of the new tag was set to
'w=1/[\s^2^(Fo^2^)+(0.0137P)^2^+1.9886P] where P=(Fo^2^+2Fc^2^)/3'.

Automatic conversion script
Id: cif_fix_values 3143 2015-03-26 13:38:13Z robertas 
;
_cod_original_sg_symbol_H-M P2(1)/c
_cod_database_code 7011867

loop_
_symmetry_equiv_pos_as_xyz
'x, y, z'
'-x, y+1/2, -z+1/2'
'-x, -y, -z'
'x, -y-1/2, z-1/2'

loop_
_atom_site_aniso_label
_atom_site_aniso_U_11
_atom_site_aniso_U_22
_atom_site_aniso_U_33
_atom_site_aniso_U_23
_atom_site_aniso_U_13
_atom_site_aniso_U_12
W1 0.01593(6) 0.01535(6) 0.01523(5) 0.00127(3) 0.00061(4) 0.00030(4)
W2 0.01554(5) 0.01543(6) 0.01536(5) 0.00084(3) -0.00065(4) 0.00030(4)
O1 0.0275(9) 0.0182(9) 0.0228(8) -0.0008(7) 0.0037(7) -0.0057(8)
O2 0.0290(10) 0.0237(10) 0.0206(9) -0.0005(7) -0.0081(7) 0.0024(8)
O3 0.0254(10) 0.0252(10) 0.0239(9) 0.0039(7) 0.0078(7) 0.0015(8)
O4 0.0240(9) 0.0190(9) 0.0212(8) 0.0001(7) -0.0012(7) 0.0058(8)
C1 0.044(2) 0.0184(13) 0.0254(13) 0.0000(11) -0.0001(12) -0.0086(12)
C2 0.115(4) 0.026(2) 0.042(2) 0.0045(15) -0.011(2) -0.008(2)
C3 0.116(4) 0.032(2) 0.050(2) -0.012(2) 0.030(2) -0.008(2)
C4 0.066(3) 0.048(2) 0.102(3) -0.005(2) -0.024(2) -0.022(2)
C5 0.0242(13) 0.0324(15) 0.0199(12) 0.0046(11) -0.0065(10) 0.0013(12)
C6 0.025(2) 0.059(2) 0.048(2) 0.014(2) 0.0013(13) 0.0009(15)
C7 0.035(2) 0.032(2) 0.0280(14) 0.0096(12) -0.0022(12) 0.0016(13)
C8 0.065(2) 0.049(2) 0.029(2) -0.0066(14) -0.020(2) 0.004(2)
C9 0.0298(15) 0.0295(15) 0.0318(14) 0.0077(12) 0.0137(11) 0.0013(12)
C10 0.051(2) 0.049(2) 0.036(2) 0.0014(15) 0.023(2) 0.004(2)
C11 0.053(2) 0.063(2) 0.074(3) 0.047(2) 0.033(2) 0.020(2)
C12 0.040(2) 0.057(2) 0.061(2) -0.012(2) 0.020(2) -0.018(2)
C13 0.0244(13) 0.0194(12) 0.0233(12) -0.0011(10) -0.0010(10) 0.0053(11)
C14 0.044(2) 0.029(2) 0.0321(14) -0.0073(12) -0.0033(13) 0.0051(13)
C15 0.0239(15) 0.037(2) 0.050(2) -0.0027(14) 0.0036(13) 0.0074(13)
C16 0.046(2) 0.0244(15) 0.041(2) 0.0072(13) 0.0046(14) 0.0100(14)
C17 0.0172(12) 0.0278(14) 0.0292(13) -0.0056(12) -0.0056(10) -0.0031(11)
C18 0.0194(13) 0.0218(14) 0.0307(13) 0.0013(11) 0.0007(10) -0.0051(10)
C19 0.0206(12) 0.0227(13) 0.0216(12) 0.0043(10) 0.0016(10) -0.0033(11)
C20 0.0180(12) 0.0296(14) 0.0217(12) -0.0010(11) 0.0053(9) -0.0030(11)
C21 0.0171(13) 0.0313(15) 0.0281(13) -0.0034(12) 0.0031(10) 0.0055(11)
C22 0.0177(12) 0.0206(14) 0.0298(14) 0.0051(11) -0.0056(10) 0.0055(10)
C23 0.0231(13) 0.0201(13) 0.0197(12) 0.0058(10) -0.0009(10) 0.0031(10)
C24 0.0196(13) 0.0276(14) 0.0190(12) 0.0014(10) -0.0050(10) 0.0021(11)

loop_
_atom_site_label
_atom_site_type_symbol
_atom_site_fract_x
_atom_site_fract_y
_atom_site_fract_z
_atom_site_U_iso_or_equiv
_atom_site_thermal_displace_type
_atom_site_occupancy
_atom_site_calc_flag
_atom_site_refinement_flags
_atom_site_disorder_group
W1 W 0.458005(11) 0.201069(7) 0.095178(4) 0.01550(3) Uani 1 d . .
W2 W 0.427149(10) 0.348225(7) 0.154452(4) 0.01546(4) Uani 1 d . .
O1 O 0.3322(2) 0.08872(13) 0.12323(7) 0.0228(4) Uani 1 d . .
O2 O 0.3399(2) 0.20589(14) 0.02763(7) 0.0246(4) Uani 1 d . .
O3 O 0.2683(2) 0.33547(14) 0.20747(7) 0.0247(4) Uani 1 d . .
O4 O 0.3057(2) 0.45396(13) 0.11551(7) 0.0214(4) Uani 1 d . .
C1 C 0.2985(3) -0.0161(2) 0.10617(11) 0.0294(6) Uani 1 d . .
C2 C 0.3380(6) -0.0857(3) 0.15459(14) 0.0612(11) Uani 1 d . .
H2A H 0.3157(32) -0.1588(4) 0.1448(4) 0.092 Uiso 1 calc R .
H2B H 0.2754(24) -0.0652(15) 0.1858(4) 0.092 Uiso 1 calc R .
H2C H 0.4486(9) -0.0784(17) 0.1646(7) 0.092 Uiso 1 calc R .
C3 C 0.3920(6) -0.0465(3) 0.05741(15) 0.0653(12) Uani 1 d . .
H3A H 0.3660(26) 0.0002(15) 0.0265(4) 0.098 Uiso 1 calc R .
H3B H 0.3677(26) -0.1190(8) 0.0470(8) 0.098 Uiso 1 calc R .
H3C H 0.5031(6) -0.0406(22) 0.0670(4) 0.098 Uiso 1 calc R .
C4 C 0.1260(5) -0.0217(3) 0.0917(2) 0.0726(13) Uani 1 d . .
H4A H 0.0988(8) -0.0933(7) 0.0804(12) 0.109 Uiso 1 calc R .
H4B H 0.1012(8) 0.0268(18) 0.0615(9) 0.109 Uiso 1 calc R .
H4C H 0.0665(5) -0.0023(23) 0.1238(4) 0.109 Uiso 1 calc R .
C5 C 0.2334(3) 0.2649(2) -0.00598(10) 0.0256(6) Uani 1 d . .
C6 C 0.0798(3) 0.2701(3) 0.02297(13) 0.0440(8) Uani 1 d . .
H6A H 0.0035(8) 0.3082(16) 0.0000(4) 0.066 Uiso 1 calc R .
H6B H 0.0948(7) 0.3065(16) 0.0582(4) 0.066 Uiso 1 calc R .
H6C H 0.0420(13) 0.1989(3) 0.0295(8) 0.066 Uiso 1 calc R .
C7 C 0.2950(3) 0.3753(2) -0.01547(11) 0.0315(6) Uani 1 d . .
H7A H 0.2227(11) 0.4133(5) -0.0401(6) 0.047 Uiso 1 calc R .
H7B H 0.3971(10) 0.3712(2) -0.0322(7) 0.047 Uiso 1 calc R .
H7C H 0.3049(21) 0.4122(6) 0.01972(15) 0.047 Uiso 1 calc R .
C8 C 0.2173(4) 0.2072(3) -0.06061(12) 0.0479(9) Uani 1 d . .
H8A H 0.1424(22) 0.2440(11) -0.0848(4) 0.072 Uiso 1 calc R .
H8B H 0.1806(28) 0.1356(7) -0.0542(2) 0.072 Uiso 1 calc R .
H8C H 0.3185(7) 0.2047(17) -0.0780(5) 0.072 Uiso 1 calc R .
C9 C 0.1710(3) 0.2691(2) 0.23857(11) 0.0301(6) Uani 1 d . .
C10 C 0.0918(4) 0.3391(3) 0.27971(13) 0.0450(8) Uani 1 d . .
H10A H 0.0198(20) 0.2973(4) 0.3011(7) 0.068 Uiso 1 calc R .
H10B H 0.0341(22) 0.3945(11) 0.26009(14) 0.068 Uiso 1 calc R .
H10C H 0.1705(5) 0.3708(14) 0.3045(6) 0.068 Uiso 1 calc R .
C11 C 0.2675(4) 0.1847(3) 0.2673(2) 0.0628(12) Uani 1 d . .
H11A H 0.2009(8) 0.1431(15) 0.2909(9) 0.094 Uiso 1 calc R .
H11B H 0.3504(21) 0.2175(3) 0.2897(9) 0.094 Uiso 1 calc R .
H11C H 0.3134(27) 0.1390(14) 0.2398(2) 0.094 Uiso 1 calc R .
C12 C 0.0505(4) 0.2200(3) 0.19957(15) 0.0522(9) Uani 1 d . .
H12A H -0.0181(19) 0.1744(16) 0.2203(2) 0.078 Uiso 1 calc R .
H12B H 0.1031(4) 0.1787(16) 0.1718(6) 0.078 Uiso 1 calc R .
H12C H -0.0112(19) 0.2754(3) 0.1815(8) 0.078 Uiso 1 calc R .
C13 C 0.2226(3) 0.5461(2) 0.13107(10) 0.0224(5) Uani 1 d . .
C14 C 0.2837(4) 0.5873(2) 0.18645(11) 0.0349(7) Uani 1 d . .
H14A H 0.2304(18) 0.6528(9) 0.1951(4) 0.052 Uiso 1 calc R .
H14B H 0.3958(6) 0.6002(15) 0.1847(3) 0.052 Uiso 1 calc R .
H14C H 0.2643(22) 0.5353(7) 0.2150(2) 0.052 Uiso 1 calc R .
C15 C 0.0514(3) 0.5182(2) 0.13337(13) 0.0371(7) Uani 1 d . .
H15A H -0.0082(4) 0.5806(4) 0.1430(8) 0.056 Uiso 1 calc R .
H15B H 0.0372(4) 0.4638(12) 0.1612(6) 0.056 Uiso 1 calc R .
H15C H 0.0147(7) 0.4922(15) 0.0974(3) 0.056 Uiso 1 calc R .
C16 C 0.2489(4) 0.6269(2) 0.08597(12) 0.0371(7) Uani 1 d . .
H16A H 0.1871(19) 0.6897(7) 0.0930(5) 0.056 Uiso 1 calc R .
H16B H 0.2170(23) 0.5972(6) 0.0503(2) 0.056 Uiso 1 calc R .
H16C H 0.3593(6) 0.6455(12) 0.0857(6) 0.056 Uiso 1 calc R .
C17 C 0.6783(3) 0.3921(2) 0.18288(11) 0.0249(5) Uani 1 d . .
H17 H 0.6968(36) 0.4484(26) 0.2065(12) 0.040(9) Uiso 1 d . .
C18 C 0.6484(3) 0.4237(2) 0.12816(11) 0.0240(5) Uani 1 d . .
H18 H 0.6541(32) 0.4980(24) 0.1215(11) 0.029(8) Uiso 1 d . .
C19 C 0.6056(3) 0.3623(2) 0.07988(10) 0.0216(5) Uani 1 d . .
H19 H 0.5712(32) 0.4075(23) 0.0476(11) 0.029(8) Uiso 1 d . .
C20 C 0.6772(3) 0.2662(2) 0.06178(10) 0.0230(5) Uani 1 d . .
H20 H 0.6819(32) 0.2615(22) 0.0213(11) 0.025(7) Uiso 1 d . .
C21 C 0.7255(3) 0.1778(2) 0.09259(11) 0.0254(6) Uani 1 d . .
H21 H 0.7708(33) 0.1303(23) 0.0742(12) 0.027(8) Uiso 1 d . .
C22 C 0.6679(3) 0.1428(2) 0.14362(11) 0.0228(5) Uani 1 d . .
H22 H 0.6801(32) 0.0742(23) 0.1490(11) 0.024(7) Uiso 1 d . .
C23 C 0.5862(3) 0.1995(2) 0.18464(10) 0.0210(5) Uani 1 d . .
H23 H 0.5480(29) 0.1540(19) 0.2101(10) 0.013(6) Uiso 1 d . .
C24 C 0.6275(3) 0.2997(2) 0.20873(11) 0.0222(5) Uani 1 d . .
H24 H 0.6236(35) 0.3014(23) 0.2446(13) 0.031(8) Uiso 1 d . .

loop_
_atom_type_symbol
_atom_type_description
_atom_type_scat_dispersion_real
_atom_type_scat_dispersion_imag
_atom_type_scat_source
C C 0.0033 0.0016 'International Tables Vol C Tables 4.2.6.8 and 6.1.1.4'
H H 0.0000 0.0000 'International Tables Vol C Tables 4.2.6.8 and 6.1.1.4'
O O 0.0106 0.0060 'International Tables Vol C Tables 4.2.6.8 and 6.1.1.4'
W W -0.8490 6.8722 'International Tables Vol C Tables 4.2.6.8 and 6.1.1.4'

loop_
_geom_angle_atom_site_label_1
_geom_angle_atom_site_label_2
_geom_angle_atom_site_label_3
_geom_angle
_geom_angle_site_symmetry_1
_geom_angle_site_symmetry_3
_geom_angle_publ_flag
O2 W1 O1 92.26(7) . . ?
O2 W1 C20 96.16(9) . . ?
O1 W1 C20 153.03(9) . . ?
O2 W1 C22 149.26(9) . . ?
O1 W1 C22 91.05(9) . . ?
C20 W1 C22 69.02(10) . . ?
O2 W1 C21 118.88(9) . . ?
O1 W1 C21 118.71(9) . . ?
C20 W1 C21 35.97(10) . . ?
C22 W1 C21 36.22(9) . . ?
O2 W1 W2 115.45(5) . . ?
O1 W1 W2 107.21(5) . . ?
C20 W1 W2 92.18(7) . . ?
C22 W1 W2 92.57(7) . . ?
C21 W1 W2 104.18(7) . . ?
O2 W1 C23 174.82(8) . . ?
O1 W1 C23 85.42(8) . . ?
C20 W1 C23 87.95(9) . . ?
C22 W1 C23 35.62(9) . . ?
C21 W1 C23 66.25(9) . . ?
W2 W1 C23 61.09(6) . . ?
O2 W1 C19 96.12(8) . . ?
O1 W1 C19 166.86(8) . . ?
C20 W1 C19 35.59(9) . . ?
C22 W1 C19 86.92(9) . . ?
C21 W1 C19 65.49(10) . . ?
W2 W1 C19 59.97(6) . . ?
C23 W1 C19 85.39(9) . . ?
O3 W2 O4 90.22(7) . . ?
O3 W2 C24 97.55(9) . . ?
O4 W2 C24 151.70(9) . . ?
O3 W2 C18 149.05(9) . . ?
O4 W2 C18 90.63(9) . . ?
C24 W2 C18 68.97(10) . . ?
O3 W2 C17 119.80(9) . . ?
O4 W2 C17 117.55(9) . . ?
C24 W2 C17 36.13(10) . . ?
C18 W2 C17 35.94(9) . . ?
O3 W2 W1 115.81(5) . . ?
O4 W2 W1 108.65(5) . . ?
C24 W2 W1 92.40(7) . . ?
C18 W2 W1 93.11(7) . . ?
C17 W2 W1 104.53(7) . . ?
O3 W2 C19 173.76(8) . . ?
O4 W2 C19 85.74(8) . . ?
C24 W2 C19 88.23(9) . . ?
C18 W2 C19 36.01(9) . . ?
C17 W2 C19 66.39(9) . . ?
W1 W2 C19 61.33(6) . . ?
O3 W2 C23 97.80(8) . . ?
O4 W2 C23 168.13(8) . . ?
C24 W2 C23 35.73(9) . . ?
C18 W2 C23 86.98(9) . . ?
C17 W2 C23 65.70(9) . . ?
W1 W2 C23 59.94(6) . . ?
C19 W2 C23 85.50(9) . . ?
C1 O1 W1 134.66(15) . . ?
C5 O2 W1 145.9(2) . . ?
C9 O3 W2 148.4(2) . . ?
C13 O4 W2 135.08(14) . . ?
O1 C1 C3 111.3(2) . . ?
O1 C1 C2 106.6(2) . . ?
C3 C1 C2 110.6(3) . . ?
O1 C1 C4 107.5(3) . . ?
C3 C1 C4 110.3(3) . . ?
C2 C1 C4 110.5(3) . . ?
C1 C2 H2A 109.5(2) . . ?
C1 C2 H2B 109.5(2) . . ?
H2A C2 H2B 109.5 . . ?
C1 C2 H2C 109.5(2) . . ?
H2A C2 H2C 109.5 . . ?
H2B C2 H2C 109.5 . . ?
C1 C3 H3A 109.5(2) . . ?
C1 C3 H3B 109.5(2) . . ?
H3A C3 H3B 109.5 . . ?
C1 C3 H3C 109.5(2) . . ?
H3A C3 H3C 109.5 . . ?
H3B C3 H3C 109.5 . . ?
C1 C4 H4A 109.5(2) . . ?
C1 C4 H4B 109.5(2) . . ?
H4A C4 H4B 109.5 . . ?
C1 C4 H4C 109.5(2) . . ?
H4A C4 H4C 109.5 . . ?
H4B C4 H4C 109.5 . . ?
O2 C5 C6 108.0(2) . . ?
O2 C5 C8 106.6(2) . . ?
C6 C5 C8 111.7(3) . . ?
O2 C5 C7 110.8(2) . . ?
C6 C5 C7 110.0(2) . . ?
C8 C5 C7 109.7(2) . . ?
C5 C6 H6A 109.5(2) . . ?
C5 C6 H6B 109.5(2) . . ?
H6A C6 H6B 109.5 . . ?
C5 C6 H6C 109.5(2) . . ?
H6A C6 H6C 109.5 . . ?
H6B C6 H6C 109.5 . . ?
C5 C7 H7A 109.47(14) . . ?
C5 C7 H7B 109.47(15) . . ?
H7A C7 H7B 109.5 . . ?
C5 C7 H7C 109.47(14) . . ?
H7A C7 H7C 109.5 . . ?
H7B C7 H7C 109.5 . . ?
C5 C8 H8A 109.5(2) . . ?
C5 C8 H8B 109.5(2) . . ?
H8A C8 H8B 109.5 . . ?
C5 C8 H8C 109.5(2) . . ?
H8A C8 H8C 109.5 . . ?
H8B C8 H8C 109.5 . . ?
O3 C9 C11 110.2(2) . . ?
O3 C9 C10 106.5(2) . . ?
C11 C9 C10 111.3(3) . . ?
O3 C9 C12 108.3(2) . . ?
C11 C9 C12 110.4(3) . . ?
C10 C9 C12 110.1(3) . . ?
C9 C10 H10A 109.5(2) . . ?
C9 C10 H10B 109.5(2) . . ?
H10A C10 H10B 109.5 . . ?
C9 C10 H10C 109.5(2) . . ?
H10A C10 H10C 109.5 . . ?
H10B C10 H10C 109.5 . . ?
C9 C11 H11A 109.5(2) . . ?
C9 C11 H11B 109.5(2) . . ?
H11A C11 H11B 109.5 . . ?
C9 C11 H11C 109.5(2) . . ?
H11A C11 H11C 109.5 . . ?
H11B C11 H11C 109.5 . . ?
C9 C12 H12A 109.5(2) . . ?
C9 C12 H12B 109.5(2) . . ?
H12A C12 H12B 109.5 . . ?
C9 C12 H12C 109.5(2) . . ?
H12A C12 H12C 109.5 . . ?
H12B C12 H12C 109.5 . . ?
O4 C13 C15 108.0(2) . . ?
O4 C13 C14 110.8(2) . . ?
C15 C13 C14 110.9(2) . . ?
O4 C13 C16 106.1(2) . . ?
C15 C13 C16 110.5(2) . . ?
C14 C13 C16 110.4(2) . . ?
C13 C14 H14A 109.47(15) . . ?
C13 C14 H14B 109.47(15) . . ?
H14A C14 H14B 109.5 . . ?
C13 C14 H14C 109.5(2) . . ?
H14A C14 H14C 109.5 . . ?
H14B C14 H14C 109.5 . . ?
C13 C15 H15A 109.47(15) . . ?
C13 C15 H15B 109.5(2) . . ?
H15A C15 H15B 109.5 . . ?
C13 C15 H15C 109.47(15) . . ?
H15A C15 H15C 109.5 . . ?
H15B C15 H15C 109.5 . . ?
C13 C16 H16A 109.47(14) . . ?
C13 C16 H16B 109.5(2) . . ?
H16A C16 H16B 109.5 . . ?
C13 C16 H16C 109.5(2) . . ?
H16A C16 H16C 109.5 . . ?
H16B C16 H16C 109.5 . . ?
C18 C17 C24 127.7(2) . . ?
C18 C17 W2 69.19(14) . . ?
C24 C17 W2 68.50(14) . . ?
C18 C17 H17 112.7(19) . . ?
C24 C17 H17 114.7(19) . . ?
W2 C17 H17 120.8(19) . . ?
C17 C18 C19 130.3(2) . . ?
C17 C18 W2 74.87(15) . . ?
C19 C18 W2 78.63(14) . . ?
C17 C18 H18 115.7(17) . . ?
C19 C18 H18 114.0(17) . . ?
W2 C18 H18 121.2(17) . . ?
C20 C19 C18 127.2(2) . . ?
C20 C19 W2 116.8(2) . . ?
C18 C19 W2 65.36(13) . . ?
C20 C19 W1 64.03(13) . . ?
C18 C19 W1 116.7(2) . . ?
W2 C19 W1 58.70(6) . . ?
C20 C19 H19 111.3(16) . . ?
C18 C19 H19 112.5(16) . . ?
W2 C19 H19 116.7(16) . . ?
W1 C19 H19 117.1(16) . . ?
C21 C20 C19 129.6(2) . . ?
C21 C20 W1 75.39(15) . . ?
C19 C20 W1 80.38(14) . . ?
C21 C20 H20 117.5(17) . . ?
C19 C20 H20 112.7(17) . . ?
W1 C20 H20 113.6(16) . . ?
C20 C21 C22 127.6(2) . . ?
C20 C21 W1 68.64(14) . . ?
C22 C21 W1 69.20(14) . . ?
C20 C21 H21 114.8(19) . . ?
C22 C21 H21 114.3(19) . . ?
W1 C21 H21 124.9(19) . . ?
C21 C22 C23 129.8(2) . . ?
C21 C22 W1 74.57(15) . . ?
C23 C22 W1 78.26(15) . . ?
C21 C22 H22 113.2(17) . . ?
C23 C22 H22 116.8(17) . . ?
W1 C22 H22 119.4(18) . . ?
C22 C23 C24 127.5(2) . . ?
C22 C23 W1 66.13(14) . . ?
C24 C23 W1 117.3(2) . . ?
C22 C23 W2 117.7(2) . . ?
C24 C23 W2 64.13(14) . . ?
W1 C23 W2 58.97(6) . . ?
C22 C23 H23 110.2(15) . . ?
C24 C23 H23 111.9(15) . . ?
W1 C23 H23 116.9(15) . . ?
W2 C23 H23 119.1(16) . . ?
C17 C24 C23 129.2(2) . . ?
C17 C24 W2 75.37(15) . . ?
C23 C24 W2 80.14(15) . . ?
C17 C24 H24 116.5(20) . . ?
C23 C24 H24 114.2(20) . . ?
W2 C24 H24 122.2(20) . . ?

loop_
_geom_bond_atom_site_label_1
_geom_bond_atom_site_label_2
_geom_bond_distance
_geom_bond_site_symmetry_2
_geom_bond_publ_flag
W1 O2 1.909(2) . ?
W1 O1 1.934(2) . ?
W1 C20 2.237(2) . ?
W1 C22 2.254(3) . ?
W1 C21 2.324(3) . ?
W1 W2 2.3887(1) . ?
W1 C23 2.413(2) . ?
W1 C19 2.453(2) . ?
W2 O3 1.916(2) . ?
W2 O4 1.938(2) . ?
W2 C24 2.229(3) . ?
W2 C18 2.244(2) . ?
W2 C17 2.318(2) . ?
W2 C19 2.420(2) . ?
W2 C23 2.440(2) . ?
O1 C1 1.428(3) . ?
O2 C5 1.425(3) . ?
O3 C9 1.425(3) . ?
O4 C13 1.434(3) . ?
C1 C3 1.505(4) . ?
C1 C2 1.507(4) . ?
C1 C4 1.517(5) . ?
C2 H2A 0.98 . ?
C2 H2B 0.98 . ?
C2 H2C 0.98 . ?
C3 H3A 0.98 . ?
C3 H3B 0.98 . ?
C3 H3C 0.98 . ?
C4 H4A 0.98 . ?
C4 H4B 0.98 . ?
C4 H4C 0.98 . ?
C5 C6 1.518(4) . ?
C5 C8 1.524(4) . ?
C5 C7 1.525(4) . ?
C6 H6A 0.98 . ?
C6 H6B 0.98 . ?
C6 H6C 0.98 . ?
C7 H7A 0.98 . ?
C7 H7B 0.98 . ?
C7 H7C 0.98 . ?
C8 H8A 0.98 . ?
C8 H8B 0.98 . ?
C8 H8C 0.98 . ?
C9 C11 1.518(4) . ?
C9 C10 1.520(4) . ?
C9 C12 1.520(5) . ?
C10 H10A 0.98 . ?
C10 H10B 0.98 . ?
C10 H10C 0.98 . ?
C11 H11A 0.98 . ?
C11 H11B 0.98 . ?
C11 H11C 0.98 . ?
C12 H12A 0.98 . ?
C12 H12B 0.98 . ?
C12 H12C 0.98 . ?
C13 C15 1.518(4) . ?
C13 C14 1.527(4) . ?
C13 C16 1.528(4) . ?
C14 H14A 0.98 . ?
C14 H14B 0.98 . ?
C14 H14C 0.98 . ?
C15 H15A 0.98 . ?
C15 H15B 0.98 . ?
C15 H15C 0.98 . ?
C16 H16A 0.98 . ?
C16 H16B 0.98 . ?
C16 H16C 0.98 . ?
C17 C18 1.409(4) . ?
C17 C24 1.412(4) . ?
C17 H17 0.93(3) . ?
C18 C19 1.451(4) . ?
C18 H18 0.96(3) . ?
C19 C20 1.448(4) . ?
C19 H19 1.01(3) . ?
C20 C21 1.410(4) . ?
C20 H20 0.99(3) . ?
C21 C22 1.424(4) . ?
C21 H21 0.86(3) . ?
C22 C23 1.435(4) . ?
C22 H22 0.89(3) . ?
C23 C24 1.447(4) . ?
C23 H23 0.92(2) . ?
C24 H24 0.87(3) . ?

loop_
_geom_torsion_atom_site_label_1
_geom_torsion_atom_site_label_2
_geom_torsion_atom_site_label_3
_geom_torsion_atom_site_label_4
_geom_torsion
_geom_torsion_site_symmetry_1
_geom_torsion_site_symmetry_2
_geom_torsion_site_symmetry_3
_geom_torsion_site_symmetry_4
_geom_torsion_publ_flag
O2 W1 W2 O3 91.73(9) . . . . ?
O1 W1 W2 O3 -9.40(8) . . . . ?
C20 W1 W2 O3 -170.38(9) . . . . ?
C22 W1 W2 O3 -101.29(9) . . . . ?
C21 W1 W2 O3 -136.05(9) . . . . ?
C23 W1 W2 O3 -83.93(9) . . . . ?
C19 W1 W2 O3 173.76(9) . . . . ?
O2 W1 W2 O4 -7.92(8) . . . . ?
O1 W1 W2 O4 -109.05(8) . . . . ?
C20 W1 W2 O4 89.96(9) . . . . ?
C22 W1 W2 O4 159.05(9) . . . . ?
C21 W1 W2 O4 124.30(9) . . . . ?
C23 W1 W2 O4 176.41(9) . . . . ?
C19 W1 W2 O4 74.11(9) . . . . ?
O2 W1 W2 C24 -168.69(9) . . . . ?
O1 W1 W2 C24 90.18(9) . . . . ?
C20 W1 W2 C24 -70.81(10) . . . . ?
C22 W1 W2 C24 -1.72(9) . . . . ?
C21 W1 W2 C24 -36.48(10) . . . . ?
C23 W1 W2 C24 15.64(10) . . . . ?
C19 W1 W2 C24 -86.67(10) . . . . ?
O2 W1 W2 C18 -99.64(9) . . . . ?
O1 W1 W2 C18 159.23(9) . . . . ?
C20 W1 W2 C18 -1.76(10) . . . . ?
C22 W1 W2 C18 67.33(10) . . . . ?
C21 W1 W2 C18 32.58(10) . . . . ?
C23 W1 W2 C18 84.69(10) . . . . ?
C19 W1 W2 C18 -17.61(10) . . . . ?
O2 W1 W2 C17 -134.20(9) . . . . ?
O1 W1 W2 C17 124.67(9) . . . . ?
C20 W1 W2 C17 -36.32(10) . . . . ?
C22 W1 W2 C17 32.77(10) . . . . ?
C21 W1 W2 C17 -1.99(10) . . . . ?
C23 W1 W2 C17 50.13(10) . . . . ?
C19 W1 W2 C17 -52.18(10) . . . . ?
O2 W1 W2 C19 -82.03(9) . . . . ?
O1 W1 W2 C19 176.85(9) . . . . ?
C20 W1 W2 C19 15.86(10) . . . . ?
C22 W1 W2 C19 84.95(10) . . . . ?
C21 W1 W2 C19 50.19(10) . . . . ?
C23 W1 W2 C19 102.31(10) . . . . ?
C19 W1 W2 C19 0.0 . . . . ?
O2 W1 W2 C23 175.67(9) . . . . ?
O1 W1 W2 C23 74.54(9) . . . . ?
C20 W1 W2 C23 -86.45(10) . . . . ?
C22 W1 W2 C23 -17.36(10) . . . . ?
C21 W1 W2 C23 -52.12(10) . . . . ?
C23 W1 W2 C23 0.0 . . . . ?
C19 W1 W2 C23 -102.31(10) . . . . ?
O2 W1 O1 C1 60.8(2) . . . . ?
C20 W1 O1 C1 -47.5(3) . . . . ?
C22 W1 O1 C1 -88.6(2) . . . . ?
C21 W1 O1 C1 -64.1(3) . . . . ?
W2 W1 O1 C1 178.4(2) . . . . ?
C23 W1 O1 C1 -123.8(2) . . . . ?
C19 W1 O1 C1 -169.6(3) . . . . ?
O1 W1 O2 C5 111.5(3) . . . . ?
C20 W1 O2 C5 -94.1(3) . . . . ?
C22 W1 O2 C5 -152.6(3) . . . . ?
C21 W1 O2 C5 -123.7(3) . . . . ?
W2 W1 O2 C5 1.3(3) . . . . ?
C23 W1 O2 C5 48.4(10) . . . . ?
C19 W1 O2 C5 -58.3(3) . . . . ?
O4 W2 O3 C9 132.5(3) . . . . ?
C24 W2 O3 C9 -74.8(3) . . . . ?
C18 W2 O3 C9 -135.9(3) . . . . ?
C17 W2 O3 C9 -105.2(3) . . . . ?
W1 W2 O3 C9 21.6(3) . . . . ?
C19 W2 O3 C9 82.8(8) . . . . ?
C23 W2 O3 C9 -38.7(3) . . . . ?
O3 W2 O4 C13 46.9(2) . . . . ?
C24 W2 O4 C13 -59.6(3) . . . . ?
C18 W2 O4 C13 -102.2(2) . . . . ?
C17 W2 O4 C13 -77.4(2) . . . . ?
W1 W2 O4 C13 164.3(2) . . . . ?
C19 W2 O4 C13 -137.9(2) . . . . ?
C23 W2 O4 C13 179.6(3) . . . . ?
W1 O1 C1 C3 5.0(4) . . . . ?
W1 O1 C1 C2 125.7(3) . . . . ?
W1 O1 C1 C4 -115.8(3) . . . . ?
W1 O2 C5 C6 -67.1(4) . . . . ?
W1 O2 C5 C8 172.7(2) . . . . ?
W1 O2 C5 C7 53.4(4) . . . . ?
W2 O3 C9 C11 50.3(5) . . . . ?
W2 O3 C9 C10 171.1(3) . . . . ?
W2 O3 C9 C12 -70.5(4) . . . . ?
W2 O4 C13 C15 -99.4(2) . . . . ?
W2 O4 C13 C14 22.3(3) . . . . ?
W2 O4 C13 C16 142.2(2) . . . . ?
O3 W2 C17 C18 -153.37(15) . . . . ?
O4 W2 C17 C18 -45.7(2) . . . . ?
C24 W2 C17 C18 148.5(2) . . . . ?
C18 W2 C17 C18 0.0 . . . . ?
W1 W2 C17 C18 74.8(2) . . . . ?
C19 W2 C17 C18 25.7(2) . . . . ?
C23 W2 C17 C18 121.6(2) . . . . ?
O3 W2 C17 C24 58.1(2) . . . . ?
O4 W2 C17 C24 165.83(14) . . . . ?
C24 W2 C17 C24 0.0 . . . . ?
C18 W2 C17 C24 -148.5(2) . . . . ?
W1 W2 C17 C24 -73.65(15) . . . . ?
C19 W2 C17 C24 -122.8(2) . . . . ?
C23 W2 C17 C24 -26.86(15) . . . . ?
C24 C17 C18 C19 -22.3(5) . . . . ?
W2 C17 C18 C19 -60.2(3) . . . . ?
C24 C17 C18 W2 37.9(3) . . . . ?
W2 C17 C18 W2 0.0 . . . . ?
O3 W2 C18 C17 49.1(2) . . . . ?
O4 W2 C18 C17 140.6(2) . . . . ?
C24 W2 C18 C17 -19.3(2) . . . . ?
C17 W2 C18 C17 0.0 . . . . ?
W1 W2 C18 C17 -110.7(2) . . . . ?
C19 W2 C18 C17 -137.5(2) . . . . ?
C23 W2 C18 C17 -51.0(2) . . . . ?
O3 W2 C18 C19 -173.35(15) . . . . ?
O4 W2 C18 C19 -81.9(2) . . . . ?
C24 W2 C18 C19 118.2(2) . . . . ?
C17 W2 C18 C19 137.5(2) . . . . ?
W1 W2 C18 C19 26.85(15) . . . . ?
C19 W2 C18 C19 0.0 . . . . ?
C23 W2 C18 C19 86.5(2) . . . . ?
C17 C18 C19 C20 -47.2(4) . . . . ?
W2 C18 C19 C20 -105.9(2) . . . . ?
C17 C18 C19 W2 58.7(3) . . . . ?
W2 C18 C19 W2 0.0 . . . . ?
C17 C18 C19 W1 29.3(4) . . . . ?
W2 C18 C19 W1 -29.45(14) . . . . ?
O3 W2 C19 C20 -92.3(8) . . . . ?
O4 W2 C19 C20 -142.2(2) . . . . ?
C24 W2 C19 C20 65.5(2) . . . . ?
C18 W2 C19 C20 120.9(3) . . . . ?
C17 W2 C19 C20 95.2(2) . . . . ?
W1 W2 C19 C20 -28.2(2) . . . . ?
C23 W2 C19 C20 29.8(2) . . . . ?
O3 W2 C19 C18 146.8(7) . . . . ?
O4 W2 C19 C18 97.0(2) . . . . ?
C24 W2 C19 C18 -55.4(2) . . . . ?
C18 W2 C19 C18 0.0 . . . . ?
C17 W2 C19 C18 -25.6(2) . . . . ?
W1 W2 C19 C18 -149.1(2) . . . . ?
C23 W2 C19 C18 -91.1(2) . . . . ?
O3 W2 C19 W1 -64.1(8) . . . . ?
O4 W2 C19 W1 -113.96(6) . . . . ?
C24 W2 C19 W1 93.71(8) . . . . ?
C18 W2 C19 W1 149.1(2) . . . . ?
C17 W2 C19 W1 123.44(9) . . . . ?
W1 W2 C19 W1 0.0 . . . . ?
C23 W2 C19 W1 58.02(7) . . . . ?
O2 W1 C19 C20 -92.1(2) . . . . ?
O1 W1 C19 C20 138.7(3) . . . . ?
C20 W1 C19 C20 0.0 . . . . ?
C22 W1 C19 C20 57.3(2) . . . . ?
C21 W1 C19 C20 26.96(15) . . . . ?
W2 W1 C19 C20 152.0(2) . . . . ?
C23 W1 C19 C20 92.9(2) . . . . ?
O2 W1 C19 C18 147.5(2) . . . . ?
O1 W1 C19 C18 18.2(5) . . . . ?
C20 W1 C19 C18 -120.5(3) . . . . ?
C22 W1 C19 C18 -63.2(2) . . . . ?
C21 W1 C19 C18 -93.5(2) . . . . ?
W2 W1 C19 C18 31.5(2) . . . . ?
C23 W1 C19 C18 -27.6(2) . . . . ?
O2 W1 C19 W2 115.93(6) . . . . ?
O1 W1 C19 W2 -13.4(4) . . . . ?
C20 W1 C19 W2 -152.0(2) . . . . ?
C22 W1 C19 W2 -94.76(8) . . . . ?
C21 W1 C19 W2 -125.06(9) . . . . ?
W2 W1 C19 W2 0.0 . . . . ?
C23 W1 C19 W2 -59.10(7) . . . . ?
C18 C19 C20 C21 43.1(4) . . . . ?
W2 C19 C20 C21 -35.2(4) . . . . ?
W1 C19 C20 C21 -61.8(3) . . . . ?
C18 C19 C20 W1 105.0(2) . . . . ?
W2 C19 C20 W1 26.69(15) . . . . ?
W1 C19 C20 W1 0.0 . . . . ?
O2 W1 C20 C21 -132.7(2) . . . . ?
O1 W1 C20 C21 -25.3(3) . . . . ?
C22 W1 C20 C21 19.5(2) . . . . ?
C21 W1 C20 C21 0.0 . . . . ?
W2 W1 C20 C21 111.40(15) . . . . ?
C23 W1 C20 C21 50.4(2) . . . . ?
C19 W1 C20 C21 135.4(2) . . . . ?
O2 W1 C20 C19 91.91(15) . . . . ?
O1 W1 C20 C19 -160.7(2) . . . . ?
C22 W1 C20 C19 -115.9(2) . . . . ?
C21 W1 C20 C19 -135.4(2) . . . . ?
W2 W1 C20 C19 -23.99(14) . . . . ?
C23 W1 C20 C19 -84.9(2) . . . . ?
C19 W1 C20 C19 0.0 . . . . ?
C19 C20 C21 C22 25.5(5) . . . . ?
W1 C20 C21 C22 -38.5(3) . . . . ?
C19 C20 C21 W1 63.9(3) . . . . ?
W1 C20 C21 W1 0.0 . . . . ?
O2 W1 C21 C20 56.6(2) . . . . ?
O1 W1 C21 C20 167.24(14) . . . . ?
C20 W1 C21 C20 0.0 . . . . ?
C22 W1 C21 C20 -148.2(3) . . . . ?
W2 W1 C21 C20 -73.66(15) . . . . ?
C23 W1 C21 C20 -122.7(2) . . . . ?
C19 W1 C21 C20 -26.69(15) . . . . ?
O2 W1 C21 C22 -155.25(15) . . . . ?
O1 W1 C21 C22 -44.6(2) . . . . ?
C20 W1 C21 C22 148.2(3) . . . . ?
C22 W1 C21 C22 0.0 . . . . ?
W2 W1 C21 C22 74.5(2) . . . . ?
C23 W1 C21 C22 25.5(2) . . . . ?
C19 W1 C21 C22 121.5(2) . . . . ?
C20 C21 C22 C23 -21.4(5) . . . . ?
W1 C21 C22 C23 -59.7(3) . . . . ?
C20 C21 C22 W1 38.3(3) . . . . ?
W1 C21 C22 W1 0.0 . . . . ?
O2 W1 C22 C21 45.8(3) . . . . ?
O1 W1 C22 C21 142.0(2) . . . . ?
C20 W1 C22 C21 -19.4(2) . . . . ?
C21 W1 C22 C21 0.0 . . . . ?
W2 W1 C22 C21 -110.7(2) . . . . ?
C23 W1 C22 C21 -137.4(2) . . . . ?
C19 W1 C22 C21 -51.0(2) . . . . ?
O2 W1 C22 C23 -176.82(15) . . . . ?
O1 W1 C22 C23 -80.63(15) . . . . ?
C20 W1 C22 C23 118.0(2) . . . . ?
C21 W1 C22 C23 137.4(2) . . . . ?
W2 W1 C22 C23 26.65(14) . . . . ?
C23 W1 C22 C23 0.0 . . . . ?
C19 W1 C22 C23 86.4(2) . . . . ?
C21 C22 C23 C24 -48.9(4) . . . . ?
W1 C22 C23 C24 -107.1(3) . . . . ?
C21 C22 C23 W1 58.2(3) . . . . ?
W1 C22 C23 W1 0.0 . . . . ?
C21 C22 C23 W2 28.5(4) . . . . ?
W1 C22 C23 W2 -29.69(15) . . . . ?
O2 W1 C23 C22 161.7(8) . . . . ?
O1 W1 C23 C22 98.3(2) . . . . ?
C20 W1 C23 C22 -55.6(2) . . . . ?
C22 W1 C23 C22 0.0 . . . . ?
C21 W1 C23 C22 -25.9(2) . . . . ?
W2 W1 C23 C22 -149.2(2) . . . . ?
C19 W1 C23 C22 -91.1(2) . . . . ?
O2 W1 C23 C24 -77.0(9) . . . . ?
O1 W1 C23 C24 -140.4(2) . . . . ?
C20 W1 C23 C24 65.8(2) . . . . ?
C22 W1 C23 C24 121.4(3) . . . . ?
C21 W1 C23 C24 95.4(2) . . . . ?
W2 W1 C23 C24 -27.8(2) . . . . ?
C19 W1 C23 C24 30.2(2) . . . . ?
O2 W1 C23 W2 -49.1(9) . . . . ?
O1 W1 C23 W2 -112.54(6) . . . . ?
C20 W1 C23 W2 93.63(8) . . . . ?
C22 W1 C23 W2 149.2(2) . . . . ?
C21 W1 C23 W2 123.28(10) . . . . ?
W2 W1 C23 W2 0.0 . . . . ?
C19 W1 C23 W2 58.06(7) . . . . ?
O3 W2 C23 C22 147.3(2) . . . . ?
O4 W2 C23 C22 15.2(5) . . . . ?
C24 W2 C23 C22 -120.6(3) . . . . ?
C18 W2 C23 C22 -63.5(2) . . . . ?
C17 W2 C23 C22 -93.5(2) . . . . ?
W1 W2 C23 C22 31.9(2) . . . . ?
C19 W2 C23 C22 -27.4(2) . . . . ?
O3 W2 C23 C24 -92.1(2) . . . . ?
O4 W2 C23 C24 135.8(4) . . . . ?
C24 W2 C23 C24 0.0 . . . . ?
C18 W2 C23 C24 57.2(2) . . . . ?
C17 W2 C23 C24 27.14(15) . . . . ?
W1 W2 C23 C24 152.5(2) . . . . ?
C19 W2 C23 C24 93.2(2) . . . . ?
O3 W2 C23 W1 115.37(6) . . . . ?
O4 W2 C23 W1 -16.8(4) . . . . ?
C24 W2 C23 W1 -152.5(2) . . . . ?
C18 W2 C23 W1 -95.36(8) . . . . ?
C17 W2 C23 W1 -125.40(9) . . . . ?
W1 W2 C23 W1 0.0 . . . . ?
C19 W2 C23 W1 -59.30(7) . . . . ?
C18 C17 C24 C23 25.7(5) . . . . ?
W2 C17 C24 C23 63.8(3) . . . . ?
C18 C17 C24 W2 -38.1(3) . . . . ?
W2 C17 C24 W2 0.0 . . . . ?
C22 C23 C24 C17 44.4(4) . . . . ?
W1 C23 C24 C17 -35.4(4) . . . . ?
W2 C23 C24 C17 -61.8(3) . . . . ?
C22 C23 C24 W2 106.2(3) . . . . ?
W1 C23 C24 W2 26.41(15) . . . . ?
W2 C23 C24 W2 0.0 . . . . ?
O3 W2 C24 C17 -132.0(2) . . . . ?
O4 W2 C24 C17 -27.2(3) . . . . ?
C18 W2 C24 C17 19.2(2) . . . . ?
C17 W2 C24 C17 0.0 . . . . ?
W1 W2 C24 C17 111.61(15) . . . . ?
C19 W2 C24 C17 50.4(2) . . . . ?
C23 W2 C24 C17 135.2(2) . . . . ?
O3 W2 C24 C23 92.88(15) . . . . ?
O4 W2 C24 C23 -162.40(15) . . . . ?
C18 W2 C24 C23 -116.0(2) . . . . ?
C17 W2 C24 C23 -135.2(2) . . . . ?
W1 W2 C24 C23 -23.55(14) . . . . ?
C19 W2 C24 C23 -84.75(15) . . . . ?
C23 W2 C24 C23 0.0 . . . . ?
